data_7710907
loop_
_publ_author_name
'Chishiro, Akane'
'Akioka, Ippei'
'Sumida, Akifumi'
'Oka, Kouki'
'Tonai, Norimitsu'
'Yumura, Takashi'
'Imoto, Hiroaki'
'Naka, Kensuke'

_publ_section_title
;
 Tetrachlorocatecholates of triarylarsines as a novel class of Lewis acids
;
_journal_name_full 'Dalton Transactions'
_journal_paper_doi 10.1039/D2DT02145E
_journal_year 2022
_chemical_formula_moiety 'C24 H15 Cl4 O2 Sb'
_chemical_formula_sum 'C24 H15 Cl4 O2 Sb'
_chemical_formula_weight 598.91
_space_group_crystal_system monoclinic
_space_group_IT_number 14
_space_group_name_Hall '-P 2yn'
_space_group_name_H-M_alt 'P 1 21/n 1'
_atom_sites_solution_hydrogens geom
_atom_sites_solution_primary dual
_audit_creation_date 2021-06-23
_audit_creation_method
;
Olex2 1.3-ac4
(compiled 2020.11.27 svn.r5f609507 for Rigaku Oxford Diffraction, GUI svn.r6214)
;
_audit_update_record
;
2022-03-04 deposited with the CCDC.	2022-07-29 downloaded from the CCDC.
;
_cell_angle_alpha 90
_cell_angle_beta 102.404(6)
_cell_angle_gamma 90
_cell_formula_units_Z 4
_cell_length_a 10.3586(7)
_cell_length_b 10.8901(9)
_cell_length_c 21.1163(13)
_cell_measurement_reflns_used 3457
_cell_measurement_temperature 293.15
_cell_measurement_theta_max 29.2100
_cell_measurement_theta_min 3.0450
_cell_volume 2326.4(3)
_computing_cell_refinement 'CrysAlisPro 1.171.41.109a (Rigaku OD, 2021)'
_computing_data_collection 'CrysAlisPro 1.171.41.109a (Rigaku OD, 2021)'
_computing_data_reduction 'CrysAlisPro 1.171.41.109a (Rigaku OD, 2021)'
_computing_molecular_graphics 'Olex2 1.3-ac4 (Dolomanov et al., 2009)'
_computing_publication_material 'Olex2 1.3-ac4 (Dolomanov et al., 2009)'
_computing_structure_refinement 'SHELXL 2018/3 (Sheldrick, 2015)'
_computing_structure_solution 'SHELXT  (Sheldrick, 2015)'
_diffrn_ambient_temperature 293.15
_diffrn_detector 'CCD plate'
_diffrn_measured_fraction_theta_full 0.998
_diffrn_measured_fraction_theta_max 0.997
_diffrn_measurement_details
;
List of Runs (angles in degrees, time in seconds):

  # Type    Start    End  Width  t~exp~   \w     \q     \k     \f   Frames
#--------------------------------------------------------------------------
  1  \w     29.00 109.00   0.50    0.50    --   30.00  54.00 -90.00  160
  2  \w    -51.00 -25.00   0.50    0.50    --   30.00  54.00   0.00   52
  3  \w    -74.00  25.00   0.50    0.50    --   30.00  54.00 -90.00  198
;
_diffrn_measurement_device 'two-circle diffractometer'
_diffrn_measurement_device_type 'XtaLAB Mini (JP)'
_diffrn_measurement_method '\w scans'
_diffrn_orient_matrix_type 'CrysAlisPro convention (1999,Acta A55,543-557)'
_diffrn_orient_matrix_UB_11 -0.0080844000
_diffrn_orient_matrix_UB_12 0.0536678000
_diffrn_orient_matrix_UB_13 0.0178487000
_diffrn_orient_matrix_UB_21 -0.0033695000
_diffrn_orient_matrix_UB_22 0.0361256000
_diffrn_orient_matrix_UB_23 -0.0282094000
_diffrn_orient_matrix_UB_31 -0.0695655000
_diffrn_orient_matrix_UB_32 -0.0080450000
_diffrn_orient_matrix_UB_33 -0.0081038000
_diffrn_radiation_monochromator graphite
_diffrn_radiation_probe x-ray
_diffrn_radiation_type 'Mo K\a'
_diffrn_radiation_wavelength 0.71073
_diffrn_reflns_av_R_equivalents 0.0186
_diffrn_reflns_av_unetI/netI 0.0319
_diffrn_reflns_Laue_measured_fraction_full 0.998
_diffrn_reflns_Laue_measured_fraction_max 0.997
_diffrn_reflns_limit_h_max 12
_diffrn_reflns_limit_h_min -11
_diffrn_reflns_limit_k_max 13
_diffrn_reflns_limit_k_min -9
_diffrn_reflns_limit_l_max 18
_diffrn_reflns_limit_l_min -26
_diffrn_reflns_number 8170
_diffrn_reflns_point_group_measured_fraction_full 0.998
_diffrn_reflns_point_group_measured_fraction_max 0.997
_diffrn_reflns_theta_full 25.242
_diffrn_reflns_theta_max 26.371
_diffrn_reflns_theta_min 2.720
_diffrn_source 'fine-focus sealed X-ray tube'
_diffrn_source_type 'Rigaku (Mo) X-ray Source'
_exptl_absorpt_coefficient_mu 1.665
_exptl_absorpt_correction_T_max 0.997
_exptl_absorpt_correction_T_min 0.993
_exptl_absorpt_correction_type analytical
_exptl_absorpt_process_details
;
CrysAlisPro 1.171.41.109a (Rigaku Oxford Diffraction, 2021)
Analytical numeric absorption correction using a multifaceted crystal
model based on expressions derived by R.C. Clark & J.S. Reid.
(Clark, R. C. & Reid, J. S. (1995). Acta Cryst. A51, 887-897)
Empirical absorption correction using spherical harmonics,
implemented in SCALE3 ABSPACK scaling algorithm.
;
_exptl_crystal_colour yellow
_exptl_crystal_colour_primary yellow
_exptl_crystal_density_diffrn 1.710
_exptl_crystal_description block
_exptl_crystal_F_000 1176
_exptl_crystal_size_max 1
_exptl_crystal_size_mid 0.8
_exptl_crystal_size_min 0.38
_refine_diff_density_max 1.064
_refine_diff_density_min -0.953
_refine_diff_density_rms 0.083
_refine_ls_extinction_method none
_refine_ls_goodness_of_fit_ref 1.119
_refine_ls_hydrogen_treatment constr
_refine_ls_matrix_type full
_refine_ls_number_parameters 280
_refine_ls_number_reflns 4733
_refine_ls_number_restraints 0
_refine_ls_restrained_S_all 1.119
_refine_ls_R_factor_all 0.0470
_refine_ls_R_factor_gt 0.0328
_refine_ls_shift/su_max 0.001
_refine_ls_shift/su_mean 0.000
_refine_ls_structure_factor_coef Fsqd
_refine_ls_weighting_details 'w=1/[\s^2^(Fo^2^)+(0.0348P)^2^+1.2660P] where P=(Fo^2^+2Fc^2^)/3'
_refine_ls_weighting_scheme calc
_refine_ls_wR_factor_gt 0.0764
_refine_ls_wR_factor_ref 0.0860
_reflns_Friedel_coverage 0.000
_reflns_number_gt 3804
_reflns_number_total 4733
_reflns_threshold_expression 'I > 2\s(I)'
_cod_data_source_file d2dt02145e2.cif
_cod_data_source_block 10
_cod_database_code 7710907
_shelx_shelxl_version_number 2018/3
_chemical_oxdiff_formula SbCHOCl
_shelx_space_group_comment
;
The symmetry employed for this shelxl refinement is uniquely defined
by the following loop, which should always be used as a source of
symmetry information in preference to the above space-group names.
They are only intended as comments.
;
_shelx_estimated_absorpt_t_max 0.570
_shelx_estimated_absorpt_t_min 0.287
_reflns_odcompleteness_completeness 99.62
_reflns_odcompleteness_iscentric 1
_reflns_odcompleteness_theta 26.32
_olex2_refinement_description
;
1. Fixed Uiso
 At 1.2 times of:
  All C(H) groups
2.a Aromatic/amide H refined with riding coordinates:
 C20(H20), C12(H12), C16(H16), C14(H14), C24(H24), C8(H8), C21(H21), C15(H15),
 C22(H22), C18(H18), C23(H23), C17(H17), C9(H9), C11(H11), C10(H10)
;
_olex2_submission_special_instructions 'No special instructions were received'
_oxdiff_exptl_absorpt_empirical_details
;
Empirical correction (ABSPACK) includes:
- Absorption correction using spherical harmonics
- Frame scaling
;
_oxdiff_exptl_absorpt_empirical_full_max 1.404
_oxdiff_exptl_absorpt_empirical_full_min 0.711

loop_
_space_group_symop_operation_xyz
'x, y, z'
'-x+1/2, y+1/2, -z+1/2'
'-x, -y, -z'
'x-1/2, -y-1/2, z-1/2'

loop_
_atom_site_label
_atom_site_type_symbol
_atom_site_fract_x
_atom_site_fract_y
_atom_site_fract_z
_atom_site_U_iso_or_equiv
_atom_site_adp_type
_atom_site_occupancy
_atom_site_site_symmetry_order
_atom_site_calc_flag
_atom_site_refinement_flags_posn
_atom_site_refinement_flags_adp
_atom_site_refinement_flags_occupancy
_atom_site_disorder_assembly
_atom_site_disorder_group
Sb1 Sb 0.68770(2) 0.57521(2) 0.35049(2) 0.03779(9) Uani 1 1 d . . . . .
Cl2 Cl 0.06121(10) 0.33439(11) 0.26637(5) 0.0578(3) Uani 1 1 d . . . . .
Cl1 Cl 0.25742(10) 0.41159(12) 0.39553(5) 0.0635(3) Uani 1 1 d . . . . .
Cl4 Cl 0.41165(10) 0.50669(12) 0.13145(4) 0.0618(3) Uani 1 1 d . . . . .
Cl3 Cl 0.13127(10) 0.39493(12) 0.13425(5) 0.0644(3) Uani 1 1 d . . . . .
O2 O 0.5724(2) 0.5541(2) 0.26126(11) 0.0429(6) Uani 1 1 d . . . . .
O1 O 0.5059(2) 0.5241(3) 0.37203(11) 0.0509(7) Uani 1 1 d . . . . .
C6 C 0.4506(3) 0.5102(3) 0.26012(15) 0.0362(7) Uani 1 1 d . . . . .
C7 C 0.7749(4) 0.4271(3) 0.40986(17) 0.0413(8) Uani 1 1 d . . . . .
C1 C 0.4157(3) 0.4917(3) 0.32021(15) 0.0370(8) Uani 1 1 d . . . . .
C19 C 0.6841(3) 0.7371(4) 0.40474(16) 0.0423(8) Uani 1 1 d . . . . .
C5 C 0.3632(3) 0.4813(3) 0.20357(15) 0.0386(8) Uani 1 1 d . . . . .
C3 C 0.2074(3) 0.4068(3) 0.26406(17) 0.0382(8) Uani 1 1 d . . . . .
C13 C 0.8397(4) 0.6218(3) 0.30016(17) 0.0424(8) Uani 1 1 d . . . . .
C4 C 0.2406(3) 0.4307(3) 0.20485(16) 0.0388(8) Uani 1 1 d . . . . .
C2 C 0.2954(3) 0.4384(3) 0.32168(15) 0.0363(7) Uani 1 1 d . . . . .
C20 C 0.7457(4) 0.8417(4) 0.3891(2) 0.0534(10) Uani 1 1 d . . . . .
H20 H 0.785937 0.841718 0.353784 0.064 Uiso 1 1 calc R U . . .
C12 C 0.8912(4) 0.3748(4) 0.4016(2) 0.0558(10) Uani 1 1 d . . . . .
H12 H 0.929148 0.400979 0.367792 0.067 Uiso 1 1 calc R U . . .
C16 C 1.0449(4) 0.6821(4) 0.2408(2) 0.0623(12) Uani 1 1 d . . . . .
H16 H 1.114002 0.701095 0.220741 0.075 Uiso 1 1 calc R U . . .
C14 C 0.9657(4) 0.6427(4) 0.33620(19) 0.0480(9) Uani 1 1 d . . . . .
H14 H 0.981970 0.636378 0.381137 0.058 Uiso 1 1 calc R U . . .
C24 C 0.6221(4) 0.7381(4) 0.45717(18) 0.0534(10) Uani 1 1 d . . . . .
H24 H 0.578525 0.668690 0.467504 0.064 Uiso 1 1 calc R U . . .
C8 C 0.7181(4) 0.3862(4) 0.45972(19) 0.0569(11) Uani 1 1 d . . . . .
H8 H 0.639208 0.420283 0.465652 0.068 Uiso 1 1 calc R U . . .
C21 C 0.7473(5) 0.9466(4) 0.4262(2) 0.0627(12) Uani 1 1 d . . . . .
H21 H 0.788503 1.017256 0.415651 0.075 Uiso 1 1 calc R U . . .
C15 C 1.0673(4) 0.6728(4) 0.3067(2) 0.0562(10) Uani 1 1 d . . . . .
H15 H 1.151530 0.686797 0.331723 0.067 Uiso 1 1 calc R U . . .
C22 C 0.6884(5) 0.9470(4) 0.4784(2) 0.0672(13) Uani 1 1 d . . . . .
H22 H 0.690786 1.017393 0.503567 0.081 Uiso 1 1 calc R U . . .
C18 C 0.8175(4) 0.6330(4) 0.23341(19) 0.0581(11) Uani 1 1 d . . . . .
H18 H 0.733366 0.620038 0.208102 0.070 Uiso 1 1 calc R U . . .
C23 C 0.6264(5) 0.8443(4) 0.49355(19) 0.0640(12) Uani 1 1 d . . . . .
H23 H 0.586312 0.845550 0.528942 0.077 Uiso 1 1 calc R U . . .
C17 C 0.9208(5) 0.6635(5) 0.2045(2) 0.0695(13) Uani 1 1 d . . . . .
H17 H 0.905418 0.671444 0.159682 0.083 Uiso 1 1 calc R U . . .
C9 C 0.7793(5) 0.2946(5) 0.5006(2) 0.0699(13) Uani 1 1 d . . . . .
H9 H 0.741181 0.266731 0.533945 0.084 Uiso 1 1 calc R U . . .
C11 C 0.9521(5) 0.2838(4) 0.4429(2) 0.0671(12) Uani 1 1 d . . . . .
H11 H 1.030973 0.249197 0.437365 0.080 Uiso 1 1 calc R U . . .
C10 C 0.8953(5) 0.2449(4) 0.4922(2) 0.0677(12) Uani 1 1 d . . . . .
H10 H 0.936169 0.183850 0.520306 0.081 Uiso 1 1 calc R U . . .

loop_
_atom_site_aniso_label
_atom_site_aniso_U_11
_atom_site_aniso_U_22
_atom_site_aniso_U_33
_atom_site_aniso_U_23
_atom_site_aniso_U_13
_atom_site_aniso_U_12
Sb1 0.03384(14) 0.05100(16) 0.02719(13) -0.00377(10) 0.00355(9) -0.00332(11)
Cl2 0.0444(5) 0.0751(7) 0.0554(6) -0.0101(5) 0.0137(4) -0.0188(5)
Cl1 0.0521(6) 0.1062(9) 0.0340(5) 0.0082(5) 0.0135(4) -0.0119(6)
Cl4 0.0563(6) 0.1009(9) 0.0276(4) 0.0007(5) 0.0078(4) -0.0176(6)
Cl3 0.0439(5) 0.1080(9) 0.0364(5) -0.0155(5) -0.0020(4) -0.0165(6)
O2 0.0328(12) 0.0670(17) 0.0274(12) -0.0026(11) 0.0034(10) -0.0113(12)
O1 0.0359(12) 0.087(2) 0.0278(12) -0.0082(13) 0.0019(10) -0.0099(14)
C6 0.0362(17) 0.0427(19) 0.0289(16) 0.0007(14) 0.0050(14) -0.0012(16)
C7 0.046(2) 0.044(2) 0.0317(17) -0.0065(15) 0.0028(15) -0.0071(17)
C1 0.0343(17) 0.049(2) 0.0267(16) -0.0045(14) 0.0047(13) 0.0031(16)
C19 0.0409(18) 0.052(2) 0.0303(17) -0.0035(16) -0.0003(14) 0.0064(18)
C5 0.0423(18) 0.048(2) 0.0253(16) -0.0021(14) 0.0059(14) 0.0005(17)
C3 0.0322(17) 0.043(2) 0.0385(18) -0.0019(15) 0.0055(14) -0.0001(15)
C13 0.0414(19) 0.0426(19) 0.042(2) -0.0009(16) 0.0069(16) -0.0041(17)
C4 0.0350(17) 0.048(2) 0.0298(17) -0.0058(15) -0.0006(14) -0.0032(16)
C2 0.0337(17) 0.048(2) 0.0272(16) -0.0019(14) 0.0073(13) -0.0001(15)
C20 0.051(2) 0.055(2) 0.052(2) -0.0066(19) 0.0067(19) 0.001(2)
C12 0.061(3) 0.051(2) 0.060(3) 0.006(2) 0.023(2) 0.001(2)
C16 0.058(3) 0.054(2) 0.085(3) 0.002(2) 0.037(3) -0.013(2)
C14 0.0399(19) 0.052(2) 0.050(2) -0.0012(18) 0.0062(17) -0.0052(18)
C24 0.060(2) 0.059(3) 0.038(2) 0.0004(18) 0.0048(18) 0.008(2)
C8 0.060(3) 0.070(3) 0.044(2) 0.005(2) 0.020(2) 0.003(2)
C21 0.070(3) 0.052(3) 0.061(3) -0.007(2) 0.003(2) -0.002(2)
C15 0.041(2) 0.049(2) 0.077(3) -0.001(2) 0.008(2) -0.0066(19)
C22 0.082(3) 0.060(3) 0.048(3) -0.014(2) -0.010(2) 0.014(3)
C18 0.052(2) 0.085(3) 0.039(2) 0.002(2) 0.0121(18) -0.014(2)
C23 0.079(3) 0.074(3) 0.036(2) -0.010(2) 0.005(2) 0.018(3)
C17 0.070(3) 0.093(4) 0.051(2) 0.002(2) 0.024(2) -0.021(3)
C9 0.090(4) 0.071(3) 0.052(3) 0.012(2) 0.021(2) -0.004(3)
C11 0.066(3) 0.054(3) 0.082(3) 0.009(2) 0.018(2) 0.010(2)
C10 0.078(3) 0.054(3) 0.064(3) 0.013(2) -0.001(2) 0.002(3)

loop_
_atom_type_symbol
_atom_type_description
_atom_type_scat_dispersion_real
_atom_type_scat_dispersion_imag
_atom_type_scat_source
C C 0.0033 0.0016 'International Tables Vol C Tables 4.2.6.8 and 6.1.1.4'
H H 0.0000 0.0000 'International Tables Vol C Tables 4.2.6.8 and 6.1.1.4'
Cl Cl 0.1484 0.1585 'International Tables Vol C Tables 4.2.6.8 and 6.1.1.4'
O O 0.0106 0.0060 'International Tables Vol C Tables 4.2.6.8 and 6.1.1.4'
Sb Sb -0.5866 1.5461 'International Tables Vol C Tables 4.2.6.8 and 6.1.1.4'

loop_
_exptl_crystal_face_index_h
_exptl_crystal_face_index_k
_exptl_crystal_face_index_l
_exptl_crystal_face_perp_dist
-8 -8 22 0.3291
-5 7 -22 0.4459
14 5 -8 0.5347
9 -4 17 0.8117
3 -13 -17 0.1530
-10 10 14 0.2609
-5 12 16 0.2226
12 6 6 0.5614
11 -9 -13 0.3359
-4 -12 -15 0.1442
0 13 16 0.2425
5 9 -24 0.4847
-14 -5 9 0.3309
14 2 0 0.5473

loop_
_geom_angle_atom_site_label_1
_geom_angle_atom_site_label_2
_geom_angle_atom_site_label_3
_geom_angle
_geom_angle_site_symmetry_1
_geom_angle_site_symmetry_3
_geom_angle_publ_flag
O2 Sb1 O1 78.11(9) . . ?
O2 Sb1 C7 123.85(12) . . ?
O2 Sb1 C19 121.84(12) . . ?
O2 Sb1 C13 85.07(12) . . ?
O1 Sb1 C7 87.60(13) . . ?
O1 Sb1 C19 89.01(13) . . ?
O1 Sb1 C13 163.18(12) . . ?
C7 Sb1 C13 102.03(14) . . ?
C19 Sb1 C7 111.70(13) . . ?
C19 Sb1 C13 99.94(14) . . ?
C6 O2 Sb1 114.99(19) . . ?
C1 O1 Sb1 113.4(2) . . ?
O2 C6 C1 117.1(3) . . ?
O2 C6 C5 122.6(3) . . ?
C5 C6 C1 120.3(3) . . ?
C12 C7 Sb1 120.8(3) . . ?
C12 C7 C8 119.3(4) . . ?
C8 C7 Sb1 119.8(3) . . ?
O1 C1 C6 115.8(3) . . ?
O1 C1 C2 124.9(3) . . ?
C2 C1 C6 119.2(3) . . ?
C20 C19 Sb1 119.9(3) . . ?
C20 C19 C24 119.9(4) . . ?
C24 C19 Sb1 120.2(3) . . ?
C6 C5 Cl4 118.0(3) . . ?
C6 C5 C4 120.6(3) . . ?
C4 C5 Cl4 121.4(3) . . ?
C4 C3 Cl2 120.1(3) . . ?
C4 C3 C2 119.7(3) . . ?
C2 C3 Cl2 120.2(3) . . ?
C14 C13 Sb1 118.3(3) . . ?
C14 C13 C18 118.5(4) . . ?
C18 C13 Sb1 123.2(3) . . ?
C5 C4 Cl3 120.6(3) . . ?
C5 C4 C3 119.7(3) . . ?
C3 C4 Cl3 119.6(3) . . ?
C1 C2 Cl1 118.5(2) . . ?
C1 C2 C3 120.5(3) . . ?
C3 C2 Cl1 121.1(3) . . ?
C19 C20 C21 119.8(4) . . ?
C7 C12 C11 120.6(4) . . ?
C17 C16 C15 119.7(4) . . ?
C15 C14 C13 121.0(4) . . ?
C23 C24 C19 118.8(4) . . ?
C9 C8 C7 119.6(4) . . ?
C22 C21 C20 120.3(4) . . ?
C16 C15 C14 120.1(4) . . ?
C23 C22 C21 120.0(4) . . ?
C17 C18 C13 119.7(4) . . ?
C22 C23 C24 121.1(4) . . ?
C16 C17 C18 121.0(4) . . ?
C10 C9 C8 120.4(4) . . ?
C10 C11 C12 119.4(4) . . ?
C9 C10 C11 120.7(4) . . ?

loop_
_geom_bond_atom_site_label_1
_geom_bond_atom_site_label_2
_geom_bond_distance
_geom_bond_site_symmetry_2
_geom_bond_publ_flag
Sb1 O2 2.016(2) . ?
Sb1 O1 2.105(2) . ?
Sb1 C7 2.122(4) . ?
Sb1 C19 2.107(4) . ?
Sb1 C13 2.141(4) . ?
Cl2 C3 1.717(3) . ?
Cl1 C2 1.713(3) . ?
Cl4 C5 1.725(3) . ?
Cl3 C4 1.712(3) . ?
O2 C6 1.345(4) . ?
O1 C1 1.325(4) . ?
C6 C1 1.406(4) . ?
C6 C5 1.371(4) . ?
C7 C12 1.378(5) . ?
C7 C8 1.385(5) . ?
C1 C2 1.382(5) . ?
C19 C20 1.380(6) . ?
C19 C24 1.394(5) . ?
C5 C4 1.390(5) . ?
C3 C4 1.391(5) . ?
C3 C2 1.398(5) . ?
C13 C14 1.382(5) . ?
C13 C18 1.384(5) . ?
C20 C21 1.383(6) . ?
C12 C11 1.381(6) . ?
C16 C15 1.365(6) . ?
C16 C17 1.363(6) . ?
C14 C15 1.372(5) . ?
C24 C23 1.384(6) . ?
C8 C9 1.380(6) . ?
C21 C22 1.370(6) . ?
C22 C23 1.361(7) . ?
C18 C17 1.381(5) . ?
C9 C10 1.364(6) . ?
C11 C10 1.368(6) . ?

loop_
_exptl_oxdiff_crystal_face_indexfrac_h
_exptl_oxdiff_crystal_face_indexfrac_k
_exptl_oxdiff_crystal_face_indexfrac_l
_exptl_oxdiff_crystal_face_x
_exptl_oxdiff_crystal_face_y
_exptl_oxdiff_crystal_face_z
-7.8359 -8.4898 21.9781 -0.0000 -0.9003 0.4353
-5.1181 6.5614 -22.0471 0.0000 0.8762 0.4819
13.8574 4.7200 -7.9156 0.0000 0.3471 -0.9378
9.2352 -4.2725 17.0295 -0.0000 -0.6659 -0.7461
3.3880 -12.6153 -16.5601 -1.0000 0.0000 -0.0000
-9.8091 10.1059 14.1135 0.8736 -0.0000 0.4867
-4.8113 12.3566 16.3988 0.9947 -0.0000 0.1024
12.0641 6.0824 6.3483 0.3422 -0.0000 -0.9396
10.5989 -9.4773 -13.4029 -0.8335 0.0000 -0.5525
-3.6890 -11.9981 -14.9244 -0.8805 0.0000 0.4741
0.3150 12.6771 16.1970 0.9669 -0.0000 -0.2552
4.6046 8.7244 -24.1472 0.0000 0.9808 -0.1948
-13.6434 -5.1568 9.3259 -0.0000 -0.4034 0.9150
14.1235 2.1315 -0.0119 0.0000 0.0297 -0.9996
